data_4518224
loop_
_publ_author_name
'Basri, Rabia'
'Khalid, Muhammad'
'Shafiq, Zahid'
'Tahir, Muhammad Suleman'
'Khan, Muhammad Usman'
'Tahir, Muhammad Nawaz'
'Naseer, Muhammad Moazzam'
'Braga, Ataualpa Albert Carmo'

_publ_section_title
;
 Exploration of Chromone-Based Thiosemicarbazone Derivatives: SC-XRD/DFT,
 Spectral (IR, UV-Vis) Characterization, and Quantum Chemical Analysis.
;
_journal_issue 46
_journal_name_full 'ACS omega'
_journal_page_first 30176
_journal_page_last 30188
_journal_paper_doi 10.1021/acsomega.0c04653
_journal_volume 5
_journal_year 2020
_chemical_formula_iupac 'C24 H25 N3 O3 S'
_chemical_formula_moiety 'C24 H25 N3 O3 S'
_chemical_formula_sum 'C24 H25 N3 O3 S'
_chemical_formula_weight 435.53
_chemical_name_systematic
;
(2E)-N-cyclohexyl-2-({2-[(2-oxo-2H-1-benzopyran-3-yl)methoxy]phenyl}
methylidene)hydrazine-1-carbothioamide
;
_space_group_crystal_system orthorhombic
_space_group_IT_number 60
_space_group_name_Hall '-P 2n 2ab'
_space_group_name_H-M_alt 'P b c n'
_atom_sites_solution_hydrogens geom
_atom_sites_solution_primary direct
_atom_sites_solution_secondary difmap
_audit_creation_method SHELXL-2018/3
_cell_angle_alpha 90
_cell_angle_beta 90
_cell_angle_gamma 90
_cell_formula_units_Z 16
_cell_length_a 17.8975(13)
_cell_length_b 11.9162(8)
_cell_length_c 41.526(3)
_cell_measurement_reflns_used 4680
_cell_measurement_temperature 296(2)
_cell_measurement_theta_max 26.000
_cell_measurement_theta_min 2.111
_cell_volume 8856.3(11)
_computing_cell_refinement 'SAINT (Bruker, 2007)'
_computing_data_collection 'APEX2 (Bruker, 2007)'
_computing_data_reduction 'SAINT (Bruker, 2007)'
_computing_molecular_graphics 'ORTEP-3 for Windows (Farrugia, 1997) and PLATON (Spek, 2009)'
_computing_publication_material
;
WinGX (Farrugia, 1999) and PLATON (Spek, 2009)
;
_computing_structure_refinement 'SHELXL-2018/3  (Sheldrick, 2015)'
_computing_structure_solution 'SHELXS97 (Sheldrick, 2008)'
_diffrn_ambient_temperature 296(2)
_diffrn_detector_area_resol_mean 8.11
_diffrn_measured_fraction_theta_full 0.999
_diffrn_measured_fraction_theta_max 0.999
_diffrn_measurement_device_type 'Bruker Kappa APEXII CCD'
_diffrn_measurement_method \w
_diffrn_radiation_monochromator graphite
_diffrn_radiation_source 'fine-focus sealed tube'
_diffrn_radiation_type MoK\a
_diffrn_radiation_wavelength 0.71073
_diffrn_reflns_av_R_equivalents 0.0843
_diffrn_reflns_av_unetI/netI 0.0739
_diffrn_reflns_limit_h_max 22
_diffrn_reflns_limit_h_min -15
_diffrn_reflns_limit_k_max 14
_diffrn_reflns_limit_k_min -11
_diffrn_reflns_limit_l_max 50
_diffrn_reflns_limit_l_min -51
_diffrn_reflns_number 48611
_diffrn_reflns_theta_full 26.000
_diffrn_reflns_theta_max 26.000
_diffrn_reflns_theta_min 2.111
_diffrn_standards_number 0
_exptl_absorpt_coefficient_mu 0.177
_exptl_absorpt_correction_T_max 0.965
_exptl_absorpt_correction_T_min 0.905
_exptl_absorpt_correction_type multi-scan
_exptl_absorpt_process_details '(SADABS; Bruker, 2005)'
_exptl_crystal_colour colourless
_exptl_crystal_density_diffrn 1.307
_exptl_crystal_density_method 'not measured'
_exptl_crystal_description prism
_exptl_crystal_F_000 3680
_exptl_crystal_size_max 0.44
_exptl_crystal_size_mid 0.38
_exptl_crystal_size_min 0.32
_refine_diff_density_max 0.583
_refine_diff_density_min -0.328
_refine_diff_density_rms 0.043
_refine_ls_extinction_method none
_refine_ls_goodness_of_fit_ref 1.023
_refine_ls_hydrogen_treatment constr
_refine_ls_matrix_type full
_refine_ls_number_parameters 545
_refine_ls_number_reflns 8699
_refine_ls_number_restraints 24
_refine_ls_restrained_S_all 1.024
_refine_ls_R_factor_all 0.1318
_refine_ls_R_factor_gt 0.0640
_refine_ls_shift/su_max 0.000
_refine_ls_shift/su_mean 0.000
_refine_ls_structure_factor_coef Fsqd
_refine_ls_weighting_details 'w=1/[\s^2^(Fo^2^)+(0.0585P)^2^+5.8106P] where P=(Fo^2^+2Fc^2^)/3'
_refine_ls_weighting_scheme calc
_refine_ls_wR_factor_gt 0.1427
_refine_ls_wR_factor_ref 0.1747
_reflns_number_gt 4680
_reflns_number_total 8699
_reflns_threshold_expression I>2\s(I)
_cod_data_source_file ao0c04653_si_002.cif
_cod_data_source_block RB2BZU
_cod_depositor_comments 'Adding full bibliography for 4518223--4518224.cif.'
_cod_original_cell_volume 8856.3(10)
_cod_database_code 4518224
_shelx_shelxl_version_number 2018/3
_shelx_space_group_comment
;
The symmetry employed for this shelxl refinement is uniquely defined
by the following loop, which should always be used as a source of
symmetry information in preference to the above space-group names.
They are only intended as comments.
;

loop_
_space_group_symop_operation_xyz
'x, y, z'
'x+1/2, -y+1/2, -z'
'-x, y, -z+1/2'
'-x+1/2, -y+1/2, z+1/2'
'-x, -y, -z'
'-x-1/2, y-1/2, z'
'x, -y, z-1/2'
'x-1/2, y-1/2, -z-1/2'

loop_
_atom_site_label
_atom_site_type_symbol
_atom_site_fract_x
_atom_site_fract_y
_atom_site_fract_z
_atom_site_U_iso_or_equiv
_atom_site_adp_type
_atom_site_occupancy
_atom_site_site_symmetry_order
_atom_site_calc_flag
_atom_site_refinement_flags_posn
_atom_site_refinement_flags_adp
_atom_site_refinement_flags_occupancy
_atom_site_disorder_assembly
_atom_site_disorder_group
S1 S 0.38522(5) 0.53558(9) 0.25813(2) 0.0643(3) Uani 1 1 d . . . . .
O1 O 0.65771(14) 0.3800(2) 0.13498(5) 0.0635(7) Uani 1 1 d . . . . .
O2 O 0.90932(15) 0.5150(3) 0.13907(7) 0.0794(8) Uani 1 1 d . . . . .
O3 O 0.87220(17) 0.4103(3) 0.09829(7) 0.0943(10) Uani 1 1 d . . . . .
N1 N 0.32820(16) 0.4231(3) 0.20830(7) 0.0650(9) Uani 1 1 d . . . . .
H1 H 0.335679 0.381631 0.191653 0.078 Uiso 1 1 calc R U . A 1
N2 N 0.45334(16) 0.4592(2) 0.20691(6) 0.0570(8) Uani 1 1 d . . . . .
H2 H 0.493729 0.482990 0.215811 0.068 Uiso 1 1 calc R U . . .
N3 N 0.45586(16) 0.4118(2) 0.17684(6) 0.0518(7) Uani 1 1 d . . . . .
C1A C 0.2519(2) 0.4387(3) 0.21894(9) 0.0705(6) Uani 0.705(3) 1 d D . P B 1
H1A H 0.252548 0.475401 0.240063 0.085 Uiso 0.705(3) 1 calc R U P B 1
C2A C 0.2160(3) 0.5165(5) 0.19509(14) 0.0705(6) Uani 0.705(3) 1 d D . P B 1
H2A H 0.217322 0.482481 0.173874 0.085 Uiso 0.705(3) 1 calc R U P B 1
H2B H 0.244109 0.586002 0.194167 0.085 Uiso 0.705(3) 1 calc R U P B 1
C3A C 0.1362(3) 0.5420(5) 0.20397(14) 0.0705(6) Uani 0.705(3) 1 d D . P B 1
H3A H 0.113568 0.586305 0.186970 0.085 Uiso 0.705(3) 1 calc R U P B 1
H3B H 0.135487 0.586461 0.223522 0.085 Uiso 0.705(3) 1 calc R U P B 1
C4A C 0.0897(3) 0.4360(6) 0.20918(16) 0.0705(6) Uani 0.705(3) 1 d D . P B 1
H4A H 0.040916 0.456241 0.217516 0.085 Uiso 0.705(3) 1 calc R U P B 1
H4B H 0.082614 0.397853 0.188765 0.085 Uiso 0.705(3) 1 calc R U P B 1
C5A C 0.1274(3) 0.3600(6) 0.23202(17) 0.0705(6) Uani 0.705(3) 1 d D . P B 1
H5A H 0.098189 0.291780 0.234111 0.085 Uiso 0.705(3) 1 calc R U P B 1
H5B H 0.129324 0.395610 0.253010 0.085 Uiso 0.705(3) 1 calc R U P B 1
C6A C 0.2065(3) 0.3296(5) 0.22155(15) 0.0705(6) Uani 0.705(3) 1 d D . P B 1
H6A H 0.205362 0.291615 0.200901 0.085 Uiso 0.705(3) 1 calc R U P B 1
H6B H 0.229208 0.279779 0.237218 0.085 Uiso 0.705(3) 1 calc R U P B 1
C7 C 0.3876(2) 0.4685(3) 0.22254(8) 0.0518(8) Uani 1 1 d . . . . .
C8 C 0.5196(2) 0.4095(3) 0.16308(8) 0.0483(8) Uani 1 1 d . . . . .
H8 H 0.561119 0.439161 0.173489 0.058 Uiso 1 1 calc R U . . .
C9 C 0.5274(2) 0.3606(3) 0.13105(8) 0.0483(8) Uani 1 1 d . . . . .
C10 C 0.4651(2) 0.3289(3) 0.11342(9) 0.0635(10) Uani 1 1 d . . . . .
H10 H 0.417721 0.339522 0.122088 0.076 Uiso 1 1 calc R U . . .
C11 C 0.4722(3) 0.2824(4) 0.08347(10) 0.0833(13) Uani 1 1 d . . . . .
H11 H 0.429787 0.262850 0.071814 0.100 Uiso 1 1 calc R U . . .
C12 C 0.5412(3) 0.2645(4) 0.07068(10) 0.0835(13) Uani 1 1 d . . . . .
H12 H 0.545524 0.232288 0.050368 0.100 Uiso 1 1 calc R U . . .
C13 C 0.6046(2) 0.2935(3) 0.08735(9) 0.0705(11) Uani 1 1 d . . . . .
H13 H 0.651677 0.279850 0.078679 0.085 Uiso 1 1 calc R U . . .
C14 C 0.5972(2) 0.3432(3) 0.11726(8) 0.0526(9) Uani 1 1 d . . . . .
C15 C 0.7277(2) 0.3815(4) 0.11918(9) 0.0688(11) Uani 1 1 d . . . . .
H15A H 0.722168 0.413855 0.097879 0.083 Uiso 1 1 calc R U . . .
H15B H 0.746134 0.305419 0.116765 0.083 Uiso 1 1 calc R U . . .
C16 C 0.7823(2) 0.4490(3) 0.13821(9) 0.0602(10) Uani 1 1 d . . . . .
C17 C 0.7687(2) 0.5033(3) 0.16534(8) 0.0595(10) Uani 1 1 d . . . . .
H17 H 0.721548 0.498065 0.174620 0.071 Uiso 1 1 calc R U . . .
C18 C 0.8245(2) 0.5696(3) 0.18075(9) 0.0612(10) Uani 1 1 d . . . . .
C19 C 0.8126(3) 0.6332(4) 0.20795(10) 0.0777(12) Uani 1 1 d . . . . .
H19 H 0.765721 0.633639 0.217592 0.093 Uiso 1 1 calc R U . . .
C20 C 0.8692(3) 0.6956(4) 0.22086(12) 0.0970(16) Uani 1 1 d . . . . .
H20 H 0.860055 0.739414 0.238967 0.116 Uiso 1 1 calc R U . . .
C21 C 0.9388(3) 0.6945(4) 0.20760(14) 0.1015(17) Uani 1 1 d . . . . .
H21 H 0.977239 0.734732 0.217248 0.122 Uiso 1 1 calc R U . . .
C22 C 0.9523(3) 0.6346(4) 0.18025(13) 0.0896(15) Uani 1 1 d . . . . .
H22 H 0.999227 0.635415 0.170626 0.107 Uiso 1 1 calc R U . . .
C23 C 0.8945(2) 0.5726(4) 0.16717(10) 0.0679(11) Uani 1 1 d . . . . .
C24 C 0.8562(2) 0.4550(4) 0.12327(10) 0.0710(11) Uani 1 1 d . . . . .
S2 S 0.60787(5) 0.44716(11) -0.02159(2) 0.0757(4) Uani 1 1 d . . . . .
O4 O 0.41842(12) 0.6369(2) 0.12064(5) 0.0552(6) Uani 1 1 d . . . . .
O5 O 0.20989(15) 0.7540(2) 0.14779(7) 0.0797(8) Uani 1 1 d . . . . .
O6 O 0.15262(14) 0.6199(2) 0.12114(6) 0.0667(7) Uani 1 1 d . . . . .
N4 N 0.69899(15) 0.4947(2) 0.02707(6) 0.0541(8) Uani 1 1 d . . . . .
H4E H 0.704574 0.521947 0.046097 0.065 Uiso 1 1 calc R U . . .
N5 N 0.57615(15) 0.5303(2) 0.03509(6) 0.0532(7) Uani 1 1 d . . . . .
H5 H 0.530431 0.530813 0.028716 0.064 Uiso 1 1 calc R U . . .
N6 N 0.59367(14) 0.5688(2) 0.06531(6) 0.0466(7) Uani 1 1 d . . . . .
C25 C 0.76584(18) 0.4560(3) 0.01059(8) 0.0498(8) Uani 1 1 d . . . . .
H25 H 0.761752 0.476724 -0.012186 0.060 Uiso 1 1 calc R U . . .
C26 C 0.7747(2) 0.3305(3) 0.01267(10) 0.0693(11) Uani 1 1 d . . . . .
H26A H 0.732372 0.294234 0.002455 0.083 Uiso 1 1 calc R U . . .
H26B H 0.775827 0.307740 0.035090 0.083 Uiso 1 1 calc R U . . .
C27 C 0.8463(2) 0.2942(4) -0.00380(11) 0.0857(13) Uani 1 1 d . . . . .
H27A H 0.851587 0.213404 -0.002157 0.103 Uiso 1 1 calc R U . . .
H27B H 0.844084 0.313787 -0.026450 0.103 Uiso 1 1 calc R U . . .
C28 C 0.9124(2) 0.3502(4) 0.01146(11) 0.0829(13) Uani 1 1 d . . . . .
H28A H 0.957599 0.327515 0.000317 0.100 Uiso 1 1 calc R U . . .
H28B H 0.916548 0.326389 0.033723 0.100 Uiso 1 1 calc R U . . .
C29 C 0.9050(2) 0.4760(4) 0.01012(11) 0.0814(13) Uani 1 1 d . . . . .
H29A H 0.907757 0.500383 -0.012132 0.098 Uiso 1 1 calc R U . . .
H29B H 0.946449 0.509846 0.021649 0.098 Uiso 1 1 calc R U . . .
C30 C 0.83247(19) 0.5160(3) 0.02464(10) 0.0647(10) Uani 1 1 d . . . . .
H30A H 0.833650 0.503824 0.047729 0.078 Uiso 1 1 calc R U . . .
H30B H 0.827309 0.596009 0.020909 0.078 Uiso 1 1 calc R U . . .
C31 C 0.63018(18) 0.4917(3) 0.01532(7) 0.0498(9) Uani 1 1 d . . . . .
C32 C 0.53818(18) 0.5967(3) 0.08272(7) 0.0445(8) Uani 1 1 d . . . . .
H32 H 0.490115 0.589283 0.074488 0.053 Uiso 1 1 calc R U . . .
C33 C 0.54811(18) 0.6401(2) 0.11522(7) 0.0405(7) Uani 1 1 d . . . . .
C34 C 0.61810(19) 0.6598(3) 0.12830(8) 0.0523(9) Uani 1 1 d . . . . .
H34 H 0.660431 0.643165 0.116228 0.063 Uiso 1 1 calc R U . . .
C35 C 0.6263(2) 0.7031(3) 0.15853(9) 0.0616(10) Uani 1 1 d . . . . .
H35 H 0.673787 0.716596 0.166739 0.074 Uiso 1 1 calc R U . . .
C36 C 0.5645(2) 0.7268(3) 0.17675(9) 0.0661(11) Uani 1 1 d . . . . .
H36 H 0.570001 0.756278 0.197344 0.079 Uiso 1 1 calc R U . . .
C37 C 0.4946(2) 0.7068(3) 0.16455(8) 0.0624(10) Uani 1 1 d . . . . .
H37 H 0.452709 0.722963 0.176967 0.075 Uiso 1 1 calc R U . . .
C38 C 0.48584(18) 0.6631(3) 0.13407(7) 0.0451(8) Uani 1 1 d . . . . .
C39 C 0.35340(18) 0.6768(3) 0.13599(8) 0.0552(9) Uani 1 1 d . . . . .
H39A H 0.350199 0.757655 0.133753 0.066 Uiso 1 1 calc R U . . .
H39B H 0.355117 0.658840 0.158766 0.066 Uiso 1 1 calc R U . . .
C40 C 0.28744(18) 0.6233(3) 0.12101(7) 0.0475(8) Uani 1 1 d . . . . .
C41 C 0.2877(2) 0.5344(3) 0.10148(7) 0.0517(9) Uani 1 1 d . . . . .
H41 H 0.333238 0.505750 0.094508 0.062 Uiso 1 1 calc R U . . .
C42 C 0.2206(2) 0.4820(3) 0.09097(8) 0.0523(9) Uani 1 1 d . . . . .
C43 C 0.2175(2) 0.3872(3) 0.07149(9) 0.0685(11) Uani 1 1 d . . . . .
H43 H 0.261541 0.356199 0.063588 0.082 Uiso 1 1 calc R U . . .
C44 C 0.1502(3) 0.3387(4) 0.06378(10) 0.0828(13) Uani 1 1 d . . . . .
H44 H 0.148650 0.275841 0.050536 0.099 Uiso 1 1 calc R U . . .
C45 C 0.0854(3) 0.3836(4) 0.07570(11) 0.0848(14) Uani 1 1 d . . . . .
H45 H 0.040099 0.348972 0.070932 0.102 Uiso 1 1 calc R U . . .
C46 C 0.0856(2) 0.4778(4) 0.09442(10) 0.0748(12) Uani 1 1 d . . . . .
H46 H 0.041180 0.508913 0.101879 0.090 Uiso 1 1 calc R U . . .
C47 C 0.1539(2) 0.5257(3) 0.10196(8) 0.0572(9) Uani 1 1 d . . . . .
C48 C 0.2168(2) 0.6714(3) 0.13106(8) 0.0571(9) Uani 1 1 d . . . . .

loop_
_atom_site_aniso_label
_atom_site_aniso_U_11
_atom_site_aniso_U_22
_atom_site_aniso_U_33
_atom_site_aniso_U_23
_atom_site_aniso_U_13
_atom_site_aniso_U_12
S1 0.0494(6) 0.0902(7) 0.0534(5) -0.0171(5) -0.0017(4) 0.0062(5)
O1 0.0481(16) 0.0886(18) 0.0540(14) -0.0082(13) 0.0084(12) 0.0017(14)
O2 0.0453(18) 0.101(2) 0.092(2) 0.0226(18) 0.0090(16) 0.0012(16)
O3 0.077(2) 0.133(3) 0.0734(19) 0.0068(19) 0.0265(16) 0.0188(19)
N1 0.0370(18) 0.101(2) 0.0572(18) -0.0256(17) 0.0025(14) -0.0059(17)
N2 0.0384(18) 0.080(2) 0.0524(17) -0.0149(15) 0.0015(13) -0.0011(16)
N3 0.0480(19) 0.0615(18) 0.0458(16) -0.0033(14) 0.0015(14) -0.0025(15)
C1A 0.0449(14) 0.0874(14) 0.0792(13) 0.0004(11) 0.0003(10) -0.0069(12)
C2A 0.0449(14) 0.0874(14) 0.0792(13) 0.0004(11) 0.0003(10) -0.0069(12)
C3A 0.0449(14) 0.0874(14) 0.0792(13) 0.0004(11) 0.0003(10) -0.0069(12)
C4A 0.0449(14) 0.0874(14) 0.0792(13) 0.0004(11) 0.0003(10) -0.0069(12)
C5A 0.0449(14) 0.0874(14) 0.0792(13) 0.0004(11) 0.0003(10) -0.0069(12)
C6A 0.0449(14) 0.0874(14) 0.0792(13) 0.0004(11) 0.0003(10) -0.0069(12)
C1B 0.0449(14) 0.0874(14) 0.0792(13) 0.0004(11) 0.0003(10) -0.0069(12)
C2B 0.0449(14) 0.0874(14) 0.0792(13) 0.0004(11) 0.0003(10) -0.0069(12)
C3B 0.0449(14) 0.0874(14) 0.0792(13) 0.0004(11) 0.0003(10) -0.0069(12)
C4B 0.0449(14) 0.0874(14) 0.0792(13) 0.0004(11) 0.0003(10) -0.0069(12)
C5B 0.0449(14) 0.0874(14) 0.0792(13) 0.0004(11) 0.0003(10) -0.0069(12)
C6B 0.0449(14) 0.0874(14) 0.0792(13) 0.0004(11) 0.0003(10) -0.0069(12)
C7 0.042(2) 0.066(2) 0.0477(18) 0.0037(17) 0.0016(16) 0.0030(18)
C8 0.045(2) 0.0505(19) 0.0497(19) 0.0004(16) 0.0043(16) -0.0056(17)
C9 0.051(2) 0.0453(18) 0.0486(19) 0.0039(15) 0.0051(17) -0.0057(17)
C10 0.055(3) 0.076(3) 0.060(2) -0.007(2) 0.0057(19) -0.015(2)
C11 0.081(3) 0.108(3) 0.061(2) -0.020(2) 0.001(2) -0.035(3)
C12 0.101(4) 0.091(3) 0.058(2) -0.025(2) 0.013(3) -0.023(3)
C13 0.078(3) 0.075(3) 0.058(2) -0.015(2) 0.012(2) -0.005(2)
C14 0.055(3) 0.053(2) 0.050(2) -0.0001(16) 0.0027(17) -0.0040(18)
C15 0.053(3) 0.092(3) 0.061(2) -0.003(2) 0.0108(19) 0.018(2)
C16 0.046(2) 0.074(3) 0.060(2) 0.009(2) 0.0022(18) 0.011(2)
C17 0.047(2) 0.077(3) 0.055(2) 0.0084(19) 0.0045(18) 0.008(2)
C18 0.051(3) 0.071(2) 0.061(2) 0.020(2) -0.0008(19) -0.004(2)
C19 0.079(3) 0.087(3) 0.067(3) 0.008(2) -0.002(2) -0.017(3)
C20 0.111(5) 0.095(4) 0.085(3) 0.013(3) -0.010(3) -0.033(3)
C21 0.104(5) 0.104(4) 0.096(4) 0.031(3) -0.027(3) -0.040(3)
C22 0.061(3) 0.103(4) 0.105(4) 0.046(3) -0.010(3) -0.018(3)
C23 0.063(3) 0.078(3) 0.063(2) 0.027(2) 0.000(2) 0.002(2)
C24 0.059(3) 0.094(3) 0.060(2) 0.018(2) 0.012(2) 0.015(3)
S2 0.0427(6) 0.1290(10) 0.0554(6) -0.0349(6) -0.0030(4) 0.0142(6)
O4 0.0374(14) 0.0778(16) 0.0504(13) -0.0166(12) 0.0057(11) 0.0041(12)
O5 0.0530(18) 0.088(2) 0.098(2) -0.0348(17) -0.0002(14) 0.0194(15)
O6 0.0421(16) 0.0815(18) 0.0764(17) -0.0099(15) -0.0007(13) 0.0098(14)
N4 0.0334(17) 0.087(2) 0.0414(15) -0.0123(14) 0.0014(12) 0.0057(15)
N5 0.0294(16) 0.086(2) 0.0440(15) -0.0128(15) 0.0031(12) 0.0042(15)
N6 0.0370(17) 0.0604(17) 0.0423(15) -0.0077(13) 0.0012(12) 0.0023(13)
C25 0.0339(19) 0.070(2) 0.0460(17) 0.0010(16) 0.0076(15) 0.0063(18)
C26 0.047(2) 0.072(3) 0.089(3) -0.002(2) 0.003(2) 0.002(2)
C27 0.073(3) 0.075(3) 0.110(3) -0.015(3) 0.011(3) 0.024(3)
C28 0.043(3) 0.108(4) 0.098(3) 0.004(3) 0.013(2) 0.027(2)
C29 0.038(2) 0.093(3) 0.114(4) 0.005(3) 0.012(2) 0.003(2)
C30 0.033(2) 0.075(3) 0.087(3) -0.004(2) 0.0034(19) 0.0006(19)
C31 0.036(2) 0.066(2) 0.0469(19) -0.0073(16) 0.0052(15) 0.0039(17)
C32 0.0312(19) 0.058(2) 0.0444(17) -0.0046(15) 0.0005(15) 0.0017(16)
C33 0.039(2) 0.0418(17) 0.0411(16) -0.0024(14) -0.0019(14) 0.0013(15)
C34 0.041(2) 0.059(2) 0.057(2) -0.0038(17) -0.0015(16) 0.0042(17)
C35 0.058(3) 0.065(2) 0.062(2) -0.0090(19) -0.0177(19) -0.002(2)
C36 0.077(3) 0.073(3) 0.048(2) -0.0148(19) -0.010(2) 0.007(2)
C37 0.057(3) 0.078(3) 0.052(2) -0.0177(19) 0.0003(18) 0.009(2)
C38 0.037(2) 0.0509(19) 0.0476(19) -0.0049(15) -0.0002(15) 0.0039(16)
C39 0.041(2) 0.072(2) 0.053(2) -0.0132(18) 0.0118(17) 0.0087(18)
C40 0.039(2) 0.058(2) 0.0452(18) 0.0002(16) 0.0071(15) 0.0067(17)
C41 0.045(2) 0.059(2) 0.052(2) 0.0007(17) 0.0122(16) 0.0080(18)
C42 0.056(3) 0.055(2) 0.0463(19) 0.0036(16) 0.0049(17) -0.0050(19)
C43 0.077(3) 0.067(3) 0.062(2) -0.003(2) 0.006(2) -0.005(2)
C44 0.104(4) 0.071(3) 0.074(3) -0.003(2) -0.012(3) -0.020(3)
C45 0.085(4) 0.086(3) 0.083(3) 0.018(3) -0.018(3) -0.029(3)
C46 0.056(3) 0.086(3) 0.083(3) 0.011(2) -0.010(2) -0.008(2)
C47 0.052(3) 0.067(2) 0.052(2) 0.0053(19) -0.0027(18) 0.001(2)
C48 0.044(2) 0.071(2) 0.057(2) -0.0073(19) 0.0024(17) 0.008(2)

loop_
_atom_type_symbol
_atom_type_description
_atom_type_scat_dispersion_real
_atom_type_scat_dispersion_imag
_atom_type_scat_source
C C 0.0033 0.0016 'International Tables Vol C Tables 4.2.6.8 and 6.1.1.4'
H H 0.0000 0.0000 'International Tables Vol C Tables 4.2.6.8 and 6.1.1.4'
N N 0.0061 0.0033 'International Tables Vol C Tables 4.2.6.8 and 6.1.1.4'
O O 0.0106 0.0060 'International Tables Vol C Tables 4.2.6.8 and 6.1.1.4'
S S 0.1246 0.1234 'International Tables Vol C Tables 4.2.6.8 and 6.1.1.4'

loop_
_geom_angle_atom_site_label_1
_geom_angle_atom_site_label_2
_geom_angle_atom_site_label_3
_geom_angle
_geom_angle_site_symmetry_1
_geom_angle_site_symmetry_3
_geom_angle_publ_flag
C14 O1 C15 116.8(3) . . ?
C24 O2 C23 122.4(3) . . ?
C7 N1 C1A 124.4(3) . . ?
C7 N1 C1B 124.4(3) . . ?
C7 N1 H1 117.8 . . ?
C1A N1 H1 117.8 . . ?
C7 N2 N3 120.1(3) . . ?
C7 N2 H2 120.0 . . ?
N3 N2 H2 120.0 . . ?
C8 N3 N2 116.5(3) . . ?
N1 C1A C2A 106.4(3) . . ?
N1 C1A C6A 114.3(4) . . ?
C2A C1A C6A 110.0(4) . . ?
N1 C1A H1A 108.7 . . ?
C2A C1A H1A 108.7 . . ?
C6A C1A H1A 108.7 . . ?
C1A C2A C3A 111.7(4) . . ?
C1A C2A H2A 109.3 . . ?
C3A C2A H2A 109.3 . . ?
C1A C2A H2B 109.3 . . ?
C3A C2A H2B 109.3 . . ?
H2A C2A H2B 107.9 . . ?
C2A C3A C4A 112.6(5) . . ?
C2A C3A H3A 109.1 . . ?
C4A C3A H3A 109.1 . . ?
C2A C3A H3B 109.1 . . ?
C4A C3A H3B 109.1 . . ?
H3A C3A H3B 107.8 . . ?
C5A C4A C3A 110.5(5) . . ?
C5A C4A H4A 109.6 . . ?
C3A C4A H4A 109.6 . . ?
C5A C4A H4B 109.6 . . ?
C3A C4A H4B 109.6 . . ?
H4A C4A H4B 108.1 . . ?
C4A C5A C6A 112.8(5) . . ?
C4A C5A H5A 109.0 . . ?
C6A C5A H5A 109.0 . . ?
C4A C5A H5B 109.0 . . ?
C6A C5A H5B 109.0 . . ?
H5A C5A H5B 107.8 . . ?
C5A C6A C1A 108.1(5) . . ?
C5A C6A H6A 110.1 . . ?
C1A C6A H6A 110.1 . . ?
C5A C6A H6B 110.1 . . ?
C1A C6A H6B 110.1 . . ?
H6A C6A H6B 108.4 . . ?
N1 C1B C6B 104.2(5) . . ?
N1 C1B C2B 115.7(5) . . ?
C6B C1B C2B 113.8(8) . . ?
N1 C1B H1B 107.6 . . ?
C6B C1B H1B 107.6 . . ?
C2B C1B H1B 107.6 . . ?
C3B C2B C1B 113.1(9) . . ?
C3B C2B H2C 109.0 . . ?
C1B C2B H2C 109.0 . . ?
C3B C2B H2D 109.0 . . ?
C1B C2B H2D 109.0 . . ?
H2C C2B H2D 107.8 . . ?
C2B C3B C4B 108.7(12) . . ?
C2B C3B H3C 109.9 . . ?
C4B C3B H3C 109.9 . . ?
C2B C3B H3D 109.9 . . ?
C4B C3B H3D 109.9 . . ?
H3C C3B H3D 108.3 . . ?
C3B C4B C5B 113.0(11) . . ?
C3B C4B H4C 109.0 . . ?
C5B C4B H4C 109.0 . . ?
C3B C4B H4D 109.0 . . ?
C5B C4B H4D 109.0 . . ?
H4C C4B H4D 107.8 . . ?
C6B C5B C4B 109.9(11) . . ?
C6B C5B H5C 109.7 . . ?
C4B C5B H5C 109.7 . . ?
C6B C5B H5D 109.7 . . ?
C4B C5B H5D 109.7 . . ?
H5C C5B H5D 108.2 . . ?
C1B C6B C5B 114.2(10) . . ?
C1B C6B H6C 108.7 . . ?
C5B C6B H6C 108.7 . . ?
C1B C6B H6D 108.7 . . ?
C5B C6B H6D 108.7 . . ?
H6C C6B H6D 107.6 . . ?
N1 C7 N2 116.7(3) . . ?
N1 C7 S1 124.3(3) . . ?
N2 C7 S1 118.9(3) . . ?
N3 C8 C9 120.2(3) . . ?
N3 C8 H8 119.9 . . ?
C9 C8 H8 119.9 . . ?
C10 C9 C14 117.7(3) . . ?
C10 C9 C8 120.9(3) . . ?
C14 C9 C8 121.4(3) . . ?
C11 C10 C9 121.1(4) . . ?
C11 C10 H10 119.5 . . ?
C9 C10 H10 119.5 . . ?
C12 C11 C10 120.2(4) . . ?
C12 C11 H11 119.9 . . ?
C10 C11 H11 119.9 . . ?
C11 C12 C13 120.9(4) . . ?
C11 C12 H12 119.5 . . ?
C13 C12 H12 119.5 . . ?
C12 C13 C14 118.8(4) . . ?
C12 C13 H13 120.6 . . ?
C14 C13 H13 120.6 . . ?
O1 C14 C13 122.7(3) . . ?
O1 C14 C9 116.0(3) . . ?
C13 C14 C9 121.3(3) . . ?
O1 C15 C16 109.9(3) . . ?
O1 C15 H15A 109.7 . . ?
C16 C15 H15A 109.7 . . ?
O1 C15 H15B 109.7 . . ?
C16 C15 H15B 109.7 . . ?
H15A C15 H15B 108.2 . . ?
C17 C16 C24 120.2(4) . . ?
C17 C16 C15 126.5(3) . . ?
C24 C16 C15 113.2(3) . . ?
C16 C17 C18 121.7(4) . . ?
C16 C17 H17 119.2 . . ?
C18 C17 H17 119.2 . . ?
C23 C18 C19 117.6(4) . . ?
C23 C18 C17 118.0(4) . . ?
C19 C18 C17 124.4(4) . . ?
C20 C19 C18 120.5(5) . . ?
C20 C19 H19 119.8 . . ?
C18 C19 H19 119.8 . . ?
C21 C20 C19 120.9(5) . . ?
C21 C20 H20 119.5 . . ?
C19 C20 H20 119.5 . . ?
C20 C21 C22 120.3(5) . . ?
C20 C21 H21 119.8 . . ?
C22 C21 H21 119.8 . . ?
C21 C22 C23 118.3(5) . . ?
C21 C22 H22 120.8 . . ?
C23 C22 H22 120.8 . . ?
C18 C23 O2 120.6(4) . . ?
C18 C23 C22 122.4(5) . . ?
O2 C23 C22 117.0(4) . . ?
O3 C24 O2 118.9(4) . . ?
O3 C24 C16 124.0(4) . . ?
O2 C24 C16 117.0(4) . . ?
C38 O4 C39 117.9(2) . . ?
C48 O6 C47 121.8(3) . . ?
C31 N4 C25 125.7(3) . . ?
C31 N4 H4E 117.2 . . ?
C25 N4 H4E 117.2 . . ?
C31 N5 N6 120.4(3) . . ?
C31 N5 H5 119.8 . . ?
N6 N5 H5 119.8 . . ?
C32 N6 N5 115.4(3) . . ?
N4 C25 C26 112.0(3) . . ?
N4 C25 C30 108.6(3) . . ?
C26 C25 C30 111.4(3) . . ?
N4 C25 H25 108.2 . . ?
C26 C25 H25 108.2 . . ?
C30 C25 H25 108.2 . . ?
C25 C26 C27 110.3(3) . . ?
C25 C26 H26A 109.6 . . ?
C27 C26 H26A 109.6 . . ?
C25 C26 H26B 109.6 . . ?
C27 C26 H26B 109.6 . . ?
H26A C26 H26B 108.1 . . ?
C28 C27 C26 110.5(3) . . ?
C28 C27 H27A 109.6 . . ?
C26 C27 H27A 109.6 . . ?
C28 C27 H27B 109.6 . . ?
C26 C27 H27B 109.6 . . ?
H27A C27 H27B 108.1 . . ?
C27 C28 C29 111.0(4) . . ?
C27 C28 H28A 109.4 . . ?
C29 C28 H28A 109.4 . . ?
C27 C28 H28B 109.4 . . ?
C29 C28 H28B 109.4 . . ?
H28A C28 H28B 108.0 . . ?
C28 C29 C30 112.0(3) . . ?
C28 C29 H29A 109.2 . . ?
C30 C29 H29A 109.2 . . ?
C28 C29 H29B 109.2 . . ?
C30 C29 H29B 109.2 . . ?
H29A C29 H29B 107.9 . . ?
C25 C30 C29 112.1(3) . . ?
C25 C30 H30A 109.2 . . ?
C29 C30 H30A 109.2 . . ?
C25 C30 H30B 109.2 . . ?
C29 C30 H30B 109.2 . . ?
H30A C30 H30B 107.9 . . ?
N4 C31 N5 115.6(3) . . ?
N4 C31 S2 124.7(2) . . ?
N5 C31 S2 119.7(3) . . ?
N6 C32 C33 121.6(3) . . ?
N6 C32 H32 119.2 . . ?
C33 C32 H32 119.2 . . ?
C34 C33 C38 118.1(3) . . ?
C34 C33 C32 122.3(3) . . ?
C38 C33 C32 119.6(3) . . ?
C35 C34 C33 121.4(3) . . ?
C35 C34 H34 119.3 . . ?
C33 C34 H34 119.3 . . ?
C34 C35 C36 120.0(3) . . ?
C34 C35 H35 120.0 . . ?
C36 C35 H35 120.0 . . ?
C35 C36 C37 119.8(3) . . ?
C35 C36 H36 120.1 . . ?
C37 C36 H36 120.1 . . ?
C36 C37 C38 120.6(3) . . ?
C36 C37 H37 119.7 . . ?
C38 C37 H37 119.7 . . ?
O4 C38 C37 124.2(3) . . ?
O4 C38 C33 115.7(3) . . ?
C37 C38 C33 120.1(3) . . ?
O4 C39 C40 108.9(3) . . ?
O4 C39 H39A 109.9 . . ?
C40 C39 H39A 109.9 . . ?
O4 C39 H39B 109.9 . . ?
C40 C39 H39B 109.9 . . ?
H39A C39 H39B 108.3 . . ?
C41 C40 C48 119.4(3) . . ?
C41 C40 C39 126.5(3) . . ?
C48 C40 C39 113.9(3) . . ?
C40 C41 C42 122.2(3) . . ?
C40 C41 H41 118.9 . . ?
C42 C41 H41 118.9 . . ?
C47 C42 C43 117.6(4) . . ?
C47 C42 C41 117.6(3) . . ?
C43 C42 C41 124.7(4) . . ?
C44 C43 C42 120.8(4) . . ?
C44 C43 H43 119.6 . . ?
C42 C43 H43 119.6 . . ?
C45 C44 C43 119.7(4) . . ?
C45 C44 H44 120.2 . . ?
C43 C44 H44 120.2 . . ?
C46 C45 C44 121.6(4) . . ?
C46 C45 H45 119.2 . . ?
C44 C45 H45 119.2 . . ?
C45 C46 C47 118.1(4) . . ?
C45 C46 H46 121.0 . . ?
C47 C46 H46 121.0 . . ?
O6 C47 C42 120.9(3) . . ?
O6 C47 C46 116.9(4) . . ?
C42 C47 C46 122.2(4) . . ?
O5 C48 O6 116.9(3) . . ?
O5 C48 C40 125.1(4) . . ?
O6 C48 C40 118.0(3) . . ?

loop_
_geom_bond_atom_site_label_1
_geom_bond_atom_site_label_2
_geom_bond_distance
_geom_bond_site_symmetry_2
_geom_bond_publ_flag
S1 C7 1.681(3) . ?
O1 C14 1.381(4) . ?
O1 C15 1.415(4) . ?
O2 C24 1.358(5) . ?
O2 C23 1.380(5) . ?
O3 C24 1.201(5) . ?
N1 C7 1.331(4) . ?
N1 C1A 1.447(5) . ?
N1 C1B 1.447(5) . ?
N1 H1 0.8600 . ?
N2 C7 1.349(4) . ?
N2 N3 1.371(3) . ?
N2 H2 0.8600 . ?
N3 C8 1.275(4) . ?
C1A C2A 1.502(6) . ?
C1A C6A 1.537(6) . ?
C1A H1A 0.9800 . ?
C2A C3A 1.506(7) . ?
C2A H2A 0.9700 . ?
C2A H2B 0.9700 . ?
C3A C4A 1.527(8) . ?
C3A H3A 0.9700 . ?
C3A H3B 0.9700 . ?
C4A C5A 1.474(8) . ?
C4A H4A 0.9700 . ?
C4A H4B 0.9700 . ?
C5A C6A 1.525(8) . ?
C5A H5A 0.9700 . ?
C5A H5B 0.9700 . ?
C6A H6A 0.9700 . ?
C6A H6B 0.9700 . ?
C1B C6B 1.457(11) . ?
C1B C2B 1.515(11) . ?
C1B H1B 0.9800 . ?
C2B C3B 1.511(13) . ?
C2B H2C 0.9700 . ?
C2B H2D 0.9700 . ?
C3B C4B 1.527(15) . ?
C3B H3C 0.9700 . ?
C3B H3D 0.9700 . ?
C4B C5B 1.537(14) . ?
C4B H4C 0.9700 . ?
C4B H4D 0.9700 . ?
C5B C6B 1.470(13) . ?
C5B H5C 0.9700 . ?
C5B H5D 0.9700 . ?
C6B H6C 0.9700 . ?
C6B H6D 0.9700 . ?
C8 C9 1.459(4) . ?
C8 H8 0.9300 . ?
C9 C10 1.386(5) . ?
C9 C14 1.390(5) . ?
C10 C11 1.368(5) . ?
C10 H10 0.9300 . ?
C11 C12 1.362(6) . ?
C11 H11 0.9300 . ?
C12 C13 1.373(6) . ?
C12 H12 0.9300 . ?
C13 C14 1.383(5) . ?
C13 H13 0.9300 . ?
C15 C16 1.491(5) . ?
C15 H15A 0.9700 . ?
C15 H15B 0.9700 . ?
C16 C17 1.322(5) . ?
C16 C24 1.463(5) . ?
C17 C18 1.425(5) . ?
C17 H17 0.9300 . ?
C18 C23 1.374(5) . ?
C18 C19 1.377(5) . ?
C19 C20 1.366(6) . ?
C19 H19 0.9300 . ?
C20 C21 1.362(7) . ?
C20 H20 0.9300 . ?
C21 C22 1.363(7) . ?
C21 H21 0.9300 . ?
C22 C23 1.382(6) . ?
C22 H22 0.9300 . ?
S2 C31 1.670(3) . ?
O4 C38 1.366(4) . ?
O4 C39 1.409(4) . ?
O5 C48 1.211(4) . ?
O6 C48 1.365(4) . ?
O6 C47 1.377(4) . ?
N4 C31 1.325(4) . ?
N4 C25 1.453(4) . ?
N4 H4E 0.8600 . ?
N5 C31 1.350(4) . ?
N5 N6 1.372(3) . ?
N5 H5 0.8600 . ?
N6 C32 1.273(4) . ?
C25 C26 1.506(5) . ?
C25 C30 1.508(5) . ?
C25 H25 0.9800 . ?
C26 C27 1.515(5) . ?
C26 H26A 0.9700 . ?
C26 H26B 0.9700 . ?
C27 C28 1.499(6) . ?
C27 H27A 0.9700 . ?
C27 H27B 0.9700 . ?
C28 C29 1.506(6) . ?
C28 H28A 0.9700 . ?
C28 H28B 0.9700 . ?
C29 C30 1.509(5) . ?
C29 H29A 0.9700 . ?
C29 H29B 0.9700 . ?
C30 H30A 0.9700 . ?
C30 H30B 0.9700 . ?
C32 C33 1.456(4) . ?
C32 H32 0.9300 . ?
C33 C34 1.385(4) . ?
C33 C38 1.389(4) . ?
C34 C35 1.365(5) . ?
C34 H34 0.9300 . ?
C35 C36 1.368(5) . ?
C35 H35 0.9300 . ?
C36 C37 1.371(5) . ?
C36 H36 0.9300 . ?
C37 C38 1.378(4) . ?
C37 H37 0.9300 . ?
C39 C40 1.479(5) . ?
C39 H39A 0.9700 . ?
C39 H39B 0.9700 . ?
C40 C41 1.334(4) . ?
C40 C48 1.450(5) . ?
C41 C42 1.421(5) . ?
C41 H41 0.9300 . ?
C42 C47 1.381(5) . ?
C42 C43 1.391(5) . ?
C43 C44 1.374(5) . ?
C43 H43 0.9300 . ?
C44 C45 1.370(6) . ?
C44 H44 0.9300 . ?
C45 C46 1.366(6) . ?
C45 H45 0.9300 . ?
C46 C47 1.385(5) . ?
C46 H46 0.9300 . ?

loop_
_geom_hbond_atom_site_label_D
_geom_hbond_atom_site_label_H
_geom_hbond_atom_site_label_A
_geom_hbond_distance_DH
_geom_hbond_distance_HA
_geom_hbond_distance_DA
_geom_hbond_angle_DHA
_geom_hbond_site_symmetry_A
_geom_hbond_publ_flag
N1 H1^a O5 0.86 2.51 3.292(4) 151.8 6_655 yes
N2 H2 S1 0.86 2.50 3.359(3) 175.2 3_655 yes
C1A^a H1A^a S1 0.98 2.59 3.110(4) 113.1 . yes
C2B^b H2D^b O5 0.97 2.55 3.415(15) 148.2 6_655 yes
C6B^b H6C^b S1 0.97 2.94 3.516(13) 119.3 . yes
N5 H5 S2 0.86 2.51 3.352(3) 167.6 5_665 yes
C30 H30A O3 0.97 2.47 3.383(5) 155.8 . yes
C32 H32 S2 0.93 2.84 3.681(3) 150.3 5_665 yes

loop_
_geom_torsion_atom_site_label_1
_geom_torsion_atom_site_label_2
_geom_torsion_atom_site_label_3
_geom_torsion_atom_site_label_4
_geom_torsion
_geom_torsion_site_symmetry_1
_geom_torsion_site_symmetry_2
_geom_torsion_site_symmetry_3
_geom_torsion_site_symmetry_4
_geom_torsion_publ_flag
C7 N2 N3 C8 177.6(3) . . . . ?
C7 N1 C1A C2A 106.5(5) . . . . ?
C7 N1 C1A C6A -131.9(4) . . . . ?
N1 C1A C2A C3A -178.6(4) . . . . ?
C6A C1A C2A C3A 57.1(6) . . . . ?
C1A C2A C3A C4A -53.3(7) . . . . ?
C2A C3A C4A C5A 51.9(7) . . . . ?
C3A C4A C5A C6A -55.9(8) . . . . ?
C4A C5A C6A C1A 59.6(7) . . . . ?
N1 C1A C6A C5A -178.4(4) . . . . ?
C2A C1A C6A C5A -58.8(6) . . . . ?
C7 N1 C1B C6B -90.5(7) . . . . ?
C7 N1 C1B C2B 143.9(7) . . . . ?
N1 C1B C2B C3B 171.3(10) . . . . ?
C6B C1B C2B C3B 50.8(14) . . . . ?
C1B C2B C3B C4B -51.3(17) . . . . ?
C2B C3B C4B C5B 54.8(19) . . . . ?
C3B C4B C5B C6B -55.6(18) . . . . ?
N1 C1B C6B C5B -178.4(9) . . . . ?
C2B C1B C6B C5B -51.6(13) . . . . ?
C4B C5B C6B C1B 53.0(15) . . . . ?
C1A N1 C7 N2 -170.5(3) . . . . ?
C1B N1 C7 N2 -170.5(3) . . . . ?
C1A N1 C7 S1 9.4(5) . . . . ?
C1B N1 C7 S1 9.4(5) . . . . ?
N3 N2 C7 N1 4.5(5) . . . . ?
N3 N2 C7 S1 -175.5(2) . . . . ?
N2 N3 C8 C9 179.9(3) . . . . ?
N3 C8 C9 C10 8.2(5) . . . . ?
N3 C8 C9 C14 -171.3(3) . . . . ?
C14 C9 C10 C11 -0.1(5) . . . . ?
C8 C9 C10 C11 -179.6(3) . . . . ?
C9 C10 C11 C12 1.1(7) . . . . ?
C10 C11 C12 C13 -0.5(7) . . . . ?
C11 C12 C13 C14 -1.2(7) . . . . ?
C15 O1 C14 C13 9.9(5) . . . . ?
C15 O1 C14 C9 -169.2(3) . . . . ?
C12 C13 C14 O1 -176.7(4) . . . . ?
C12 C13 C14 C9 2.3(6) . . . . ?
C10 C9 C14 O1 177.4(3) . . . . ?
C8 C9 C14 O1 -3.0(5) . . . . ?
C10 C9 C14 C13 -1.7(5) . . . . ?
C8 C9 C14 C13 177.9(3) . . . . ?
C14 O1 C15 C16 165.8(3) . . . . ?
O1 C15 C16 C17 -1.9(5) . . . . ?
O1 C15 C16 C24 -179.7(3) . . . . ?
C24 C16 C17 C18 0.5(6) . . . . ?
C15 C16 C17 C18 -177.1(4) . . . . ?
C16 C17 C18 C23 -2.3(5) . . . . ?
C16 C17 C18 C19 176.0(4) . . . . ?
C23 C18 C19 C20 -0.7(6) . . . . ?
C17 C18 C19 C20 -179.1(4) . . . . ?
C18 C19 C20 C21 -1.4(7) . . . . ?
C19 C20 C21 C22 2.9(8) . . . . ?
C20 C21 C22 C23 -2.2(7) . . . . ?
C19 C18 C23 O2 -177.0(3) . . . . ?
C17 C18 C23 O2 1.5(5) . . . . ?
C19 C18 C23 C22 1.4(6) . . . . ?
C17 C18 C23 C22 179.8(4) . . . . ?
C24 O2 C23 C18 1.2(5) . . . . ?
C24 O2 C23 C22 -177.3(3) . . . . ?
C21 C22 C23 C18 0.0(6) . . . . ?
C21 C22 C23 O2 178.5(4) . . . . ?
C23 O2 C24 O3 177.3(4) . . . . ?
C23 O2 C24 C16 -2.9(5) . . . . ?
C17 C16 C24 O3 -178.1(4) . . . . ?
C15 C16 C24 O3 -0.2(6) . . . . ?
C17 C16 C24 O2 2.1(5) . . . . ?
C15 C16 C24 O2 180.0(3) . . . . ?
C31 N5 N6 C32 -175.8(3) . . . . ?
C31 N4 C25 C26 -80.3(4) . . . . ?
C31 N4 C25 C30 156.2(3) . . . . ?
N4 C25 C26 C27 -178.1(3) . . . . ?
C30 C25 C26 C27 -56.3(4) . . . . ?
C25 C26 C27 C28 58.8(5) . . . . ?
C26 C27 C28 C29 -57.7(5) . . . . ?
C27 C28 C29 C30 54.3(5) . . . . ?
N4 C25 C30 C29 176.8(3) . . . . ?
C26 C25 C30 C29 53.0(4) . . . . ?
C28 C29 C30 C25 -51.9(5) . . . . ?
C25 N4 C31 N5 178.8(3) . . . . ?
C25 N4 C31 S2 -2.6(5) . . . . ?
N6 N5 C31 N4 -0.4(5) . . . . ?
N6 N5 C31 S2 -179.0(2) . . . . ?
N5 N6 C32 C33 -179.4(3) . . . . ?
N6 C32 C33 C34 4.0(5) . . . . ?
N6 C32 C33 C38 -176.1(3) . . . . ?
C38 C33 C34 C35 -1.6(5) . . . . ?
C32 C33 C34 C35 178.4(3) . . . . ?
C33 C34 C35 C36 0.8(5) . . . . ?
C34 C35 C36 C37 0.0(6) . . . . ?
C35 C36 C37 C38 0.0(6) . . . . ?
C39 O4 C38 C37 13.0(5) . . . . ?
C39 O4 C38 C33 -168.7(3) . . . . ?
C36 C37 C38 O4 177.4(3) . . . . ?
C36 C37 C38 C33 -0.8(5) . . . . ?
C34 C33 C38 O4 -176.8(3) . . . . ?
C32 C33 C38 O4 3.2(4) . . . . ?
C34 C33 C38 C37 1.6(5) . . . . ?
C32 C33 C38 C37 -178.4(3) . . . . ?
C38 O4 C39 C40 -170.4(3) . . . . ?
O4 C39 C40 C41 13.9(5) . . . . ?
O4 C39 C40 C48 -170.3(3) . . . . ?
C48 C40 C41 C42 -2.3(5) . . . . ?
C39 C40 C41 C42 173.3(3) . . . . ?
C40 C41 C42 C47 -0.6(5) . . . . ?
C40 C41 C42 C43 -177.9(3) . . . . ?
C47 C42 C43 C44 -0.5(5) . . . . ?
C41 C42 C43 C44 176.7(3) . . . . ?
C42 C43 C44 C45 -0.7(6) . . . . ?
C43 C44 C45 C46 2.0(6) . . . . ?
C44 C45 C46 C47 -1.9(6) . . . . ?
C48 O6 C47 C42 -2.5(5) . . . . ?
C48 O6 C47 C46 177.4(3) . . . . ?
C43 C42 C47 O6 -179.5(3) . . . . ?
C41 C42 C47 O6 3.1(5) . . . . ?
C43 C42 C47 C46 0.5(5) . . . . ?
C41 C42 C47 C46 -176.9(3) . . . . ?
C45 C46 C47 O6 -179.3(3) . . . . ?
C45 C46 C47 C42 0.6(6) . . . . ?
C47 O6 C48 O5 179.7(3) . . . . ?
C47 O6 C48 C40 -0.5(5) . . . . ?
C41 C40 C48 O5 -177.4(4) . . . . ?
C39 C40 C48 O5 6.5(5) . . . . ?
C41 C40 C48 O6 2.9(5) . . . . ?
C39 C40 C48 O6 -173.3(3) . . . . ?
